data_7200018
loop_
_publ_author_name
'Kendrick, John'
'Gourlay, Matthew D.'
'Neumann, Marcus A.'
'Leusen, Frank J. J.'

_publ_section_title
;
 Predicting spontaneous racemate resolution using recent developments in
 crystal structure prediction
;
_journal_issue 11
_journal_name_full CrystEngComm
_journal_page_first 2391
_journal_page_last 2399
_journal_paper_doi 10.1039/b909038j
_journal_volume 11
_journal_year 2009
_space_group_IT_number 14
_symmetry_cell_setting monoclinic
_symmetry_Int_Tables_number 14
_symmetry_space_group_name_Hall '-P 2ybc'
_symmetry_space_group_name_H-M 'P 1 21/c 1'
_cell_angle_alpha 90.000000
_cell_angle_beta 145.669298
_cell_angle_gamma 90.000000
_cell_length_a 14.670646
_cell_length_b 10.616384
_cell_length_c 13.915912
_cell_volume 1222.341
_cod_data_source_file 23HTP_racemic.cif
_cod_data_source_block 23HTP_R_9
_cod_original_sg_symbol_H-M 'P 2_1/c'
_cod_struct_determination_method theoretical
_cod_database_code 7200018

loop_
_symmetry_equiv_pos_site_id
_symmetry_equiv_pos_as_xyz
1 x,y,z
2 -x,y+1/2,-z+1/2
3 -x,-y,-z
4 x,-y+1/2,z+1/2

loop_
_atom_site_label
_atom_site_type_symbol
_atom_site_fract_x
_atom_site_fract_y
_atom_site_fract_z
C1 C 1.024313 0.251813 0.388967
C2 C 0.909904 0.313272 0.361938
C3 C 0.777498 0.376456 0.185273
N4 N 0.871631 0.407917 0.179417
C5 C 1.032752 0.345039 0.311915
O6 O 0.821902 0.485558 0.071218
C7 C 0.640634 0.283424 0.042995
C8 C 0.552706 0.231879 0.043224
H9 H 0.577422 0.260163 0.138477
C10 C 0.431008 0.144479 -0.080681
H11 H 0.365264 0.103241 -0.077959
C12 C 0.393953 0.106955 -0.206347
H13 H 0.300670 0.036816 -0.301305
C14 C 0.479441 0.159741 -0.208860
O15 O 0.448015 0.128750 -0.329457
C16 C 0.602619 0.247787 -0.083982
H17 H 0.666826 0.287505 -0.089214
C18 C 0.712263 0.496749 0.174932
C19 C 1.048806 0.281808 0.227862
C20 C 1.166904 0.443474 0.442385
H21 H 1.144182 0.233618 0.523566
H22 H 0.975694 0.161330 0.321925
H23 H 0.858523 0.245739 0.368104
H24 H 0.973186 0.386054 0.458709
H25 H 0.353868 0.069771 -0.415403
H26 H 0.622840 0.543474 0.051652
H27 H 0.654215 0.474001 0.192997
H28 H 0.811106 0.563093 0.274781
H29 H 0.953550 0.211415 0.134500
H30 H 1.041203 0.351947 0.163553
H31 H 1.166086 0.234310 0.325408
H32 H 1.161216 0.515609 0.381175
H33 H 1.157884 0.490360 0.504521
H34 H 1.285251 0.397196 0.541522
